data_4075259
loop_
_publ_author_name
'Thompson, Jeffery S.'
'Bradley, Alexander Z.'
'Park, Kyung-Ho'
'Dobbs, Kerwin D.'
'Marshall, Will'

_publ_section_title
;
 Copper(I) Complexes with Bis(trimethylsilyl)acetylene:&#x00A0; Role of
 Ancillary Ligands in Determining \p Back-Bonding Interactions
;
_journal_issue 11
_journal_name_full Organometallics
_journal_page_first 2712
_journal_paper_doi 10.1021/om060162p
_journal_volume 25
_journal_year 2006
_chemical_formula_sum 'C21 H43 Cu N2 Si2'
_chemical_formula_weight 443.29
_chemical_name_systematic
;
 ?
;
_space_group_IT_number 2
_symmetry_cell_setting triclinic
_symmetry_space_group_name_Hall '-P 1'
_symmetry_space_group_name_H-M 'P -1'
_atom_sites_solution_hydrogens geom
_atom_sites_solution_primary direct
_atom_sites_solution_secondary difmap
_audit_creation_method SHELXL-97
_cell_angle_alpha 96.20(3)
_cell_angle_beta 103.00(3)
_cell_angle_gamma 89.58(3)
_cell_formula_units_Z 2
_cell_length_a 11.502(2)
_cell_length_b 17.021(3)
_cell_length_c 6.9570(14)
_cell_measurement_temperature 293(2)
_cell_volume 1319.1(5)
_computing_cell_refinement 'Bruker XSCANS'
_computing_data_collection 'Bruker XSCANS'
_computing_data_reduction 'Bruker SHELXTL'
_computing_molecular_graphics 'Bruker SHELXTL'
_computing_publication_material 'Bruker SHELXTL'
_computing_structure_refinement 'SHELXL-97 (Sheldrick, 1997)'
_computing_structure_solution 'SHELXS-97 (Sheldrick, 1990)'
_diffrn_ambient_temperature 293(2)
_diffrn_measured_fraction_theta_full 0.889
_diffrn_measured_fraction_theta_max 0.889
_diffrn_measurement_device_type 'Bruker P4'
_diffrn_measurement_method '\w scans'
_diffrn_radiation_monochromator graphite
_diffrn_radiation_source 'fine-focus sealed tube'
_diffrn_radiation_type MoK\a
_diffrn_radiation_wavelength 0.71073
_diffrn_reflns_av_R_equivalents 0.0515
_diffrn_reflns_av_sigmaI/netI 0.0610
_diffrn_reflns_limit_h_max 13
_diffrn_reflns_limit_h_min -13
_diffrn_reflns_limit_k_max 18
_diffrn_reflns_limit_k_min -19
_diffrn_reflns_limit_l_max 7
_diffrn_reflns_limit_l_min -7
_diffrn_reflns_number 7087
_diffrn_reflns_theta_full 24.10
_diffrn_reflns_theta_max 24.10
_diffrn_reflns_theta_min 1.82
_exptl_absorpt_coefficient_mu 0.926
_exptl_absorpt_correction_type none
_exptl_crystal_density_diffrn 1.116
_exptl_crystal_density_method 'not measured'
_exptl_crystal_F_000 480
_refine_diff_density_max 0.343
_refine_diff_density_min -0.477
_refine_diff_density_rms 0.058
_refine_ls_extinction_coef 0.0236(19)
_refine_ls_extinction_expression Fc^*^=kFc[1+0.001xFc^2^\l^3^/sin(2\q)]^-1/4^
_refine_ls_extinction_method SHELXL
_refine_ls_goodness_of_fit_ref 0.955
_refine_ls_hydrogen_treatment mixed
_refine_ls_matrix_type full
_refine_ls_number_parameters 248
_refine_ls_number_reflns 3717
_refine_ls_number_restraints 0
_refine_ls_restrained_S_all 0.955
_refine_ls_R_factor_all 0.0448
_refine_ls_R_factor_gt 0.0360
_refine_ls_shift/su_max 0.001
_refine_ls_shift/su_mean 0.000
_refine_ls_structure_factor_coef Fsqd
_refine_ls_weighting_details 'calc w=1/[\s^2^(Fo^2^)+(0.0563P)^2^+0.0000P] where P=(Fo^2^+2Fc^2^)/3'
_refine_ls_weighting_scheme calc
_refine_ls_wR_factor_gt 0.0878
_refine_ls_wR_factor_ref 0.0906
_reflns_number_gt 3108
_reflns_number_total 3717
_reflns_threshold_expression >2sigma(I)
_cod_data_source_file om060162psi20060220_024258.cif
_cod_data_source_block 02398
_cod_depositor_comments
;
The following automatic conversions were performed:

'_symmetry_cell_setting' value 'Triclinic' changed to 'triclinic'
according to /home/saulius/struct/CIF-dictionaries/cif_core.dic
dictionary named 'cif_core.dic' version 2.4.1 from 2010-06-29.

Automatic conversion script
Id: cif_fix_values 1715 2011-07-08 13:25:40Z adriana 
;
_cod_original_cell_volume 1319.2(5)
_cod_original_sg_symbol_H-M P-1
_cod_database_code 4075259

loop_
_symmetry_equiv_pos_as_xyz
'x, y, z'
'-x, -y, -z'

loop_
_atom_site_label
_atom_site_type_symbol
_atom_site_fract_x
_atom_site_fract_y
_atom_site_fract_z
_atom_site_U_iso_or_equiv
_atom_site_adp_type
_atom_site_occupancy
_atom_site_symmetry_multiplicity
_atom_site_calc_flag
_atom_site_refinement_flags
Cu1 Cu 0.79235(3) 0.27770(2) 0.17029(5) 0.02464(14) Uani 1 1 d .
Si1 Si 0.75345(8) 0.08720(5) -0.10416(13) 0.0353(2) Uani 1 1 d .
N1 N 0.9624(2) 0.28072(14) 0.1752(4) 0.0281(5) Uani 1 1 d .
C1 C 0.7120(3) 0.17758(18) 0.0400(4) 0.0309(7) Uani 1 1 d .
Si2 Si 0.47721(7) 0.24441(5) 0.09339(14) 0.0356(2) Uani 1 1 d .
N2 N 0.7795(2) 0.38715(14) 0.2720(3) 0.0256(5) Uani 1 1 d .
C2 C 0.6362(3) 0.22183(18) 0.0937(5) 0.0321(7) Uani 1 1 d .
C3 C 0.8439(4) 0.1166(2) -0.2751(6) 0.0523(9) Uani 1 1 d .
H3A H 0.8732 0.0702 -0.3388 0.078 Uiso 1 1 calc R
H3B H 0.9101 0.1493 -0.2013 0.078 Uiso 1 1 calc R
H3C H 0.7953 0.1455 -0.3738 0.078 Uiso 1 1 calc R
C4 C 0.8314(3) 0.0188(2) 0.0714(6) 0.0471(9) Uani 1 1 d .
H4A H 0.7798 0.0051 0.1540 0.071 Uiso 1 1 calc R
H4B H 0.9026 0.0441 0.1529 0.071 Uiso 1 1 calc R
H4C H 0.8521 -0.0283 -0.0019 0.071 Uiso 1 1 calc R
C5 C 0.6133(4) 0.0379(2) -0.2552(6) 0.0619(11) Uani 1 1 d .
H5A H 0.5643 0.0238 -0.1688 0.093 Uiso 1 1 calc R
H5B H 0.6325 -0.0089 -0.3310 0.093 Uiso 1 1 calc R
H5C H 0.5708 0.0734 -0.3435 0.093 Uiso 1 1 calc R
C6 C 0.4375(3) 0.3379(2) -0.0198(5) 0.0423(8) Uani 1 1 d .
H6A H 0.3578 0.3520 -0.0109 0.063 Uiso 1 1 calc R
H6B H 0.4420 0.3306 -0.1567 0.063 Uiso 1 1 calc R
H6C H 0.4922 0.3793 0.0497 0.063 Uiso 1 1 calc R
C7 C 0.4521(3) 0.2470(3) 0.3482(6) 0.0584(11) Uani 1 1 d .
H7A H 0.4912 0.2032 0.4102 0.088 Uiso 1 1 calc R
H7B H 0.3680 0.2435 0.3419 0.088 Uiso 1 1 calc R
H7C H 0.4840 0.2956 0.4243 0.088 Uiso 1 1 calc R
C8 C 0.3843(3) 0.1624(2) -0.0626(7) 0.0630(12) Uani 1 1 d .
H8A H 0.4086 0.1133 -0.0111 0.095 Uiso 1 1 calc R
H8B H 0.3943 0.1604 -0.1963 0.095 Uiso 1 1 calc R
H8C H 0.3020 0.1711 -0.0610 0.095 Uiso 1 1 calc R
C11 C 1.1439(3) 0.3524(2) 0.1450(5) 0.0413(8) Uani 1 1 d .
H11A H 1.1966 0.3428 0.2679 0.062 Uiso 1 1 calc R
H11B H 1.1607 0.4039 0.1126 0.062 Uiso 1 1 calc R
H11C H 1.1555 0.3132 0.0414 0.062 Uiso 1 1 calc R
C12 C 1.0150(3) 0.34828(18) 0.1659(4) 0.0299(7) Uani 1 1 d .
C13 C 0.9592(3) 0.42202(17) 0.1756(4) 0.0308(7) Uani 1 1 d .
H13A H 0.9944 0.4630 0.1292 0.037 Uiso 1 1 calc R
C14 C 0.8557(3) 0.44100(17) 0.2476(4) 0.0310(7) Uani 1 1 d .
C15 C 0.8379(3) 0.52875(18) 0.2970(5) 0.0424(8) Uani 1 1 d .
H15A H 0.8498 0.5408 0.4381 0.064 Uiso 1 1 calc R
H15B H 0.7583 0.5424 0.2341 0.064 Uiso 1 1 calc R
H15C H 0.8943 0.5585 0.2498 0.064 Uiso 1 1 calc R
C16 C 1.0347(2) 0.21042(18) 0.2135(5) 0.0313(7) Uani 1 1 d .
H16A H 1.1142 0.2204 0.1951 0.038 Uiso 1 1 calc R
H16B H 0.9997 0.1666 0.1175 0.038 Uiso 1 1 calc R
C17 C 1.0442(3) 0.18732(18) 0.4222(5) 0.0336(7) Uani 1 1 d .
H17A H 0.9636 0.1749 0.4355 0.040 Uiso 1 1 calc R
C18 C 1.1190(3) 0.1128(2) 0.4518(6) 0.0552(10) Uani 1 1 d .
H18A H 1.0857 0.0714 0.3496 0.083 Uiso 1 1 calc R
H18B H 1.1186 0.0962 0.5792 0.083 Uiso 1 1 calc R
H18C H 1.1995 0.1241 0.4450 0.083 Uiso 1 1 calc R
C19 C 1.0952(4) 0.2540(2) 0.5822(5) 0.0516(10) Uani 1 1 d .
H19A H 1.0464 0.2997 0.5633 0.077 Uiso 1 1 calc R
H19B H 1.1750 0.2668 0.5738 0.077 Uiso 1 1 calc R
H19C H 1.0966 0.2376 0.7104 0.077 Uiso 1 1 calc R
C20 C 0.6901(3) 0.41318(18) 0.3875(4) 0.0315(7) Uani 1 1 d .
H20A H 0.6225 0.3767 0.3500 0.038 Uiso 1 1 calc R
H20B H 0.6618 0.4648 0.3533 0.038 Uiso 1 1 calc R
C21 C 0.7385(3) 0.41791(19) 0.6123(5) 0.0352(7) Uani 1 1 d .
H21A H 0.8102 0.4519 0.6473 0.042 Uiso 1 1 calc R
C22 C 0.7728(3) 0.3370(2) 0.6783(5) 0.0492(9) Uani 1 1 d .
H22A H 0.8299 0.3140 0.6080 0.074 Uiso 1 1 calc R
H22B H 0.7029 0.3034 0.6502 0.074 Uiso 1 1 calc R
H22C H 0.8072 0.3423 0.8183 0.074 Uiso 1 1 calc R
C23 C 0.6455(3) 0.4560(2) 0.7179(5) 0.0508(9) Uani 1 1 d .
H23A H 0.6750 0.4580 0.8589 0.076 Uiso 1 1 calc R
H23B H 0.5728 0.4253 0.6789 0.076 Uiso 1 1 calc R
H23C H 0.6305 0.5087 0.6821 0.076 Uiso 1 1 calc R

loop_
_atom_site_aniso_label
_atom_site_aniso_U_11
_atom_site_aniso_U_22
_atom_site_aniso_U_33
_atom_site_aniso_U_23
_atom_site_aniso_U_13
_atom_site_aniso_U_12
Cu1 0.0232(2) 0.0230(2) 0.0281(2) 0.00357(13) 0.00605(14) 0.00153(12)
Si1 0.0399(5) 0.0254(5) 0.0382(5) 0.0003(4) 0.0056(4) 0.0007(4)
N1 0.0273(12) 0.0276(13) 0.0300(14) 0.0056(10) 0.0068(10) 0.0025(10)
C1 0.0300(16) 0.0307(17) 0.0308(17) 0.0039(13) 0.0038(13) -0.0033(13)
Si2 0.0226(4) 0.0398(5) 0.0457(6) 0.0111(4) 0.0075(4) 0.0000(3)
N2 0.0272(12) 0.0265(13) 0.0228(12) 0.0054(10) 0.0038(10) 0.0040(10)
C2 0.0330(16) 0.0286(16) 0.0341(17) 0.0068(13) 0.0048(13) -0.0018(13)
C3 0.075(3) 0.038(2) 0.048(2) 0.0023(17) 0.0225(19) 0.0094(17)
C4 0.053(2) 0.0345(19) 0.054(2) 0.0110(16) 0.0104(18) 0.0013(15)
C5 0.063(2) 0.044(2) 0.065(3) -0.013(2) -0.005(2) -0.0027(18)
C6 0.0351(17) 0.049(2) 0.045(2) 0.0133(16) 0.0106(15) 0.0056(14)
C7 0.0361(19) 0.084(3) 0.064(3) 0.031(2) 0.0202(18) 0.0016(18)
C8 0.0344(19) 0.051(2) 0.095(3) 0.004(2) -0.001(2) -0.0060(16)
C11 0.0301(16) 0.051(2) 0.045(2) 0.0024(16) 0.0145(14) -0.0066(14)
C12 0.0300(15) 0.0351(18) 0.0237(16) 0.0027(13) 0.0044(12) -0.0020(12)
C13 0.0380(16) 0.0289(16) 0.0262(16) 0.0104(12) 0.0048(13) -0.0066(12)
C14 0.0385(17) 0.0239(16) 0.0264(16) 0.0017(12) -0.0006(13) 0.0004(12)
C15 0.061(2) 0.0258(17) 0.0389(19) 0.0066(14) 0.0069(17) 0.0019(15)
C16 0.0278(15) 0.0291(16) 0.0371(18) 0.0001(13) 0.0097(13) 0.0052(12)
C17 0.0348(16) 0.0293(17) 0.0364(18) 0.0072(13) 0.0057(14) 0.0081(13)
C18 0.058(2) 0.039(2) 0.059(2) 0.0068(18) -0.0057(19) 0.0152(17)
C19 0.066(2) 0.041(2) 0.039(2) -0.0003(16) -0.0030(18) 0.0063(17)
C20 0.0348(16) 0.0299(16) 0.0302(17) 0.0030(13) 0.0082(13) 0.0066(12)
C21 0.0387(17) 0.0375(18) 0.0299(17) -0.0019(14) 0.0116(14) -0.0025(13)
C22 0.056(2) 0.055(2) 0.0359(19) 0.0144(17) 0.0052(17) 0.0040(17)
C23 0.054(2) 0.060(2) 0.042(2) -0.0050(18) 0.0238(17) 0.0003(18)

loop_
_atom_type_symbol
_atom_type_description
_atom_type_scat_dispersion_real
_atom_type_scat_dispersion_imag
_atom_type_scat_source
C C 0.0033 0.0016 'International Tables Vol C Tables 4.2.6.8 and 6.1.1.4'
H H 0.0000 0.0000 'International Tables Vol C Tables 4.2.6.8 and 6.1.1.4'
N N 0.0061 0.0033 'International Tables Vol C Tables 4.2.6.8 and 6.1.1.4'
Cu Cu 0.3201 1.2651 'International Tables Vol C Tables 4.2.6.8 and 6.1.1.4'
Si Si 0.0817 0.0704 'International Tables Vol C Tables 4.2.6.8 and 6.1.1.4'

loop_
_geom_angle_atom_site_label_1
_geom_angle_atom_site_label_2
_geom_angle_atom_site_label_3
_geom_angle
N2 Cu1 N1 97.04(10)
N2 Cu1 C1 148.59(11)
N1 Cu1 C1 113.49(12)
N2 Cu1 C2 112.43(12)
N1 Cu1 C2 150.18(12)
C1 Cu1 C2 36.70(13)
C3 Si1 C4 113.42(18)
C3 Si1 C1 109.05(15)
C4 Si1 C1 109.02(16)
C3 Si1 C5 108.5(2)
C4 Si1 C5 108.68(18)
C1 Si1 C5 108.05(16)
C12 N1 C16 119.6(2)
C12 N1 Cu1 119.8(2)
C16 N1 Cu1 120.22(18)
C2 C1 Si1 151.2(2)
C2 C1 Cu1 71.74(19)
Si1 C1 Cu1 136.12(17)
C8 Si2 C7 107.7(2)
C8 Si2 C6 108.92(18)
C7 Si2 C6 113.38(18)
C8 Si2 C2 107.38(17)
C7 Si2 C2 110.21(16)
C6 Si2 C2 109.09(15)
C14 N2 C20 117.5(2)
C14 N2 Cu1 120.2(2)
C20 N2 Cu1 122.18(19)
C1 C2 Si2 150.1(3)
C1 C2 Cu1 71.56(19)
Si2 C2 Cu1 137.82(18)
N1 C12 C13 123.8(3)
N1 C12 C11 121.9(3)
C13 C12 C11 114.3(3)
C12 C13 C14 127.5(3)
N2 C14 C13 123.3(3)
N2 C14 C15 121.7(3)
C13 C14 C15 115.0(3)
N1 C16 C17 112.7(2)
C19 C17 C16 112.4(3)
C19 C17 C18 110.6(3)
C16 C17 C18 110.3(3)
N2 C20 C21 113.4(2)
C22 C21 C20 111.5(3)
C22 C21 C23 111.2(3)
C20 C21 C23 109.3(3)

loop_
_geom_bond_atom_site_label_1
_geom_bond_atom_site_label_2
_geom_bond_distance
Cu1 N2 1.937(2)
Cu1 N1 1.949(2)
Cu1 C1 1.973(3)
Cu1 C2 1.975(3)
Si1 C3 1.855(4)
Si1 C4 1.858(4)
Si1 C1 1.863(3)
Si1 C5 1.864(4)
N1 C12 1.318(4)
N1 C16 1.466(4)
C1 C2 1.243(4)
Si2 C8 1.855(4)
Si2 C7 1.855(4)
Si2 C6 1.860(3)
Si2 C2 1.865(3)
N2 C14 1.323(4)
N2 C20 1.479(4)
C11 C12 1.525(4)
C12 C13 1.408(4)
C13 C14 1.414(4)
C14 C15 1.519(4)
C16 C17 1.525(4)
C17 C19 1.522(4)
C17 C18 1.533(4)
C20 C21 1.531(4)
C21 C22 1.520(5)
C21 C23 1.532(4)

loop_
_geom_torsion_atom_site_label_1
_geom_torsion_atom_site_label_2
_geom_torsion_atom_site_label_3
_geom_torsion_atom_site_label_4
_geom_torsion
N2 Cu1 N1 C12 -24.7(2)
C1 Cu1 N1 C12 147.7(2)
C2 Cu1 N1 C12 146.6(3)
N2 Cu1 N1 C16 147.8(2)
C1 Cu1 N1 C16 -39.7(2)
C2 Cu1 N1 C16 -40.9(4)
C3 Si1 C1 C2 122.2(6)
C4 Si1 C1 C2 -113.5(6)
C5 Si1 C1 C2 4.4(6)
C3 Si1 C1 Cu1 -40.7(3)
C4 Si1 C1 Cu1 83.6(3)
C5 Si1 C1 Cu1 -158.5(3)
N2 Cu1 C1 C2 -13.5(4)
N1 Cu1 C1 C2 -179.0(2)
N2 Cu1 C1 Si1 157.93(18)
N1 Cu1 C1 Si1 -7.6(3)
C2 Cu1 C1 Si1 171.4(4)
N1 Cu1 N2 C14 25.7(2)
C1 Cu1 N2 C14 -141.0(2)
C2 Cu1 N2 C14 -149.7(2)
N1 Cu1 N2 C20 -151.0(2)
C1 Cu1 N2 C20 42.4(3)
C2 Cu1 N2 C20 33.7(2)
Si1 C1 C2 Si2 3.2(11)
Cu1 C1 C2 Si2 170.8(6)
Si1 C1 C2 Cu1 -167.6(6)
C8 Si2 C2 C1 -0.5(6)
C7 Si2 C2 C1 116.5(6)
C6 Si2 C2 C1 -118.4(6)
C8 Si2 C2 Cu1 166.4(3)
C7 Si2 C2 Cu1 -76.6(3)
C6 Si2 C2 Cu1 48.5(3)
N2 Cu1 C2 C1 172.4(2)
N1 Cu1 C2 C1 1.8(4)
N2 Cu1 C2 Si2 -0.7(3)
N1 Cu1 C2 Si2 -171.38(18)
C1 Cu1 C2 Si2 -173.2(4)
C16 N1 C12 C13 -164.9(3)
Cu1 N1 C12 C13 7.7(4)
C16 N1 C12 C11 14.6(4)
Cu1 N1 C12 C11 -172.8(2)
N1 C12 C13 C14 18.4(5)
C11 C12 C13 C14 -161.2(3)
C20 N2 C14 C13 167.2(3)
Cu1 N2 C14 C13 -9.6(4)
C20 N2 C14 C15 -12.5(4)
Cu1 N2 C14 C15 170.6(2)
C12 C13 C14 N2 -17.3(5)
C12 C13 C14 C15 162.4(3)
C12 N1 C16 C17 107.2(3)
Cu1 N1 C16 C17 -65.4(3)
N1 C16 C17 C19 -57.1(3)
N1 C16 C17 C18 179.0(3)
C14 N2 C20 C21 -81.9(3)
Cu1 N2 C20 C21 94.9(3)
N2 C20 C21 C22 -64.4(4)
N2 C20 C21 C23 172.2(3)
